data_4084923
loop_
_publ_author_name
'Hlina, Johann'
'Arp, Henning'
'Walewska, Ma\/lgorzata'
'Fl\"orke, Ulrich'
'Zangger, Klaus'
'Marschner, Christoph'
'Baumgartner, Judith'

_publ_section_title
;
 Coordination Chemistry of Cyclic Disilylated Germylenes and Stannylenes
 with Group 11 Metals.
;
_journal_issue 24
_journal_name_full Organometallics
_journal_page_first 7069
_journal_page_last 7077
_journal_paper_doi 10.1021/om500668r
_journal_volume 33
_journal_year 2014
_chemical_formula_sum 'C23 H63 Cu Ge N P Si8'
_chemical_formula_weight 745.56
_chemical_name_systematic
;
 ?
;
_space_group_IT_number 14
_symmetry_cell_setting monoclinic
_symmetry_space_group_name_Hall '-P 2yn'
_symmetry_space_group_name_H-M 'P 1 21/n 1'
_atom_sites_solution_hydrogens geom
_atom_sites_solution_primary direct
_atom_sites_solution_secondary difmap
_audit_creation_method SHELXL-97
_cell_angle_alpha 90.00
_cell_angle_beta 96.89(3)
_cell_angle_gamma 90.00
_cell_formula_units_Z 4
_cell_length_a 12.587(3)
_cell_length_b 13.373(3)
_cell_length_c 26.515(5)
_cell_measurement_reflns_used 3795
_cell_measurement_temperature 100(2)
_cell_measurement_theta_max 51.305
_cell_measurement_theta_min 4.465
_cell_volume 4430.9(17)
_computing_cell_refinement 'Bruker XSCANS'
_computing_data_collection 'Bruker XSCANS'
_computing_data_reduction 'Bruker SHELXTL'
_computing_molecular_graphics 'Bruker SHELXTL'
_computing_publication_material 'Bruker SHELXTL'
_computing_structure_refinement 'SHELXL-97 (Sheldrick, 1997)'
_computing_structure_solution 'SHELXS-97 (Sheldrick, 1990)'
_diffrn_ambient_temperature 100(2)
_diffrn_measured_fraction_theta_full 1.000
_diffrn_measured_fraction_theta_max 1.000
_diffrn_measurement_device_type 'SMART APEX'
_diffrn_measurement_method '\w scans'
_diffrn_radiation_monochromator graphite
_diffrn_radiation_source 'fine-focus sealed tube'
_diffrn_radiation_type MoK\a
_diffrn_radiation_wavelength 0.71073
_diffrn_reflns_av_R_equivalents 0.1116
_diffrn_reflns_av_sigmaI/netI 0.1119
_diffrn_reflns_limit_h_max 14
_diffrn_reflns_limit_h_min -14
_diffrn_reflns_limit_k_max 15
_diffrn_reflns_limit_k_min -15
_diffrn_reflns_limit_l_max 31
_diffrn_reflns_limit_l_min -31
_diffrn_reflns_number 30694
_diffrn_reflns_theta_full 25.00
_diffrn_reflns_theta_max 25.00
_diffrn_reflns_theta_min 1.55
_exptl_absorpt_coefficient_mu 1.424
_exptl_absorpt_correction_T_max 0.8148
_exptl_absorpt_correction_T_min 0.6746
_exptl_absorpt_correction_type multi-scan
_exptl_absorpt_process_details SADABS
_exptl_crystal_colour colorless
_exptl_crystal_density_diffrn 1.118
_exptl_crystal_density_method 'not measured'
_exptl_crystal_description plates
_exptl_crystal_F_000 1584
_exptl_crystal_size_max 0.30
_exptl_crystal_size_mid 0.25
_exptl_crystal_size_min 0.15
_platon_squeeze_details
;
;
_refine_diff_density_max 1.188
_refine_diff_density_min -0.958
_refine_diff_density_rms 0.134
_refine_ls_extinction_method none
_refine_ls_goodness_of_fit_ref 1.027
_refine_ls_hydrogen_treatment constr
_refine_ls_matrix_type full
_refine_ls_number_parameters 335
_refine_ls_number_reflns 7777
_refine_ls_number_restraints 48
_refine_ls_restrained_S_all 1.025
_refine_ls_R_factor_all 0.1540
_refine_ls_R_factor_gt 0.0973
_refine_ls_shift/su_max 0.003
_refine_ls_shift/su_mean 0.000
_refine_ls_structure_factor_coef Fsqd
_refine_ls_weighting_details 'calc w=1/[\s^2^(Fo^2^)+(0.1267P)^2^+7.6819P] where P=(Fo^2^+2Fc^2^)/3'
_refine_ls_weighting_scheme calc
_refine_ls_wR_factor_gt 0.2215
_refine_ls_wR_factor_ref 0.2495
_reflns_number_gt 4810
_reflns_number_total 7777
_reflns_threshold_expression >2sigma(I)
_cod_data_source_file om500668r_si_002.cif
_cod_data_source_block 8_910j
_cod_depositor_comments
;
The following automatic conversions were performed:

'_symmetry_cell_setting' value 'Monoclinic' changed to 'monoclinic'
according to
/home/saulius/struct/COD-crude-data--automatic-downloads/rss-feeds/ACS/lib/dictionaries/cif_core.dic
dictionary named 'cif_core.dic' version 2.4.2 from 2011-04-26.

Automatic conversion script
Id: cif_fix_values 2935 2014-11-11 08:27:57Z andrius 

 Adding full bibliography for 4084918--4084926.cif.
;
_cod_original_cell_volume 4430.8(15)
_cod_original_sg_symbol_H-M P2(1)/n
_cod_database_code 4084923

loop_
_symmetry_equiv_pos_as_xyz
'x, y, z'
'-x+1/2, y+1/2, -z+1/2'
'-x, -y, -z'
'x-1/2, -y-1/2, z-1/2'

loop_
_atom_site_label
_atom_site_type_symbol
_atom_site_fract_x
_atom_site_fract_y
_atom_site_fract_z
_atom_site_U_iso_or_equiv
_atom_site_adp_type
_atom_site_occupancy
_atom_site_symmetry_multiplicity
_atom_site_calc_flag
_atom_site_refinement_flags
Cu1 Cu 0.02619(9) 0.34915(9) 0.43196(4) 0.0420(3) Uani 1 1 d .
Ge1 Ge 0.06103(7) 0.51200(7) 0.40181(3) 0.0355(3) Uani 1 1 d .
N1 N -0.0195(6) 0.3690(6) 0.5012(3) 0.0435(19) Uani 1 1 d .
P1 P 0.0272(3) 0.1880(2) 0.41068(12) 0.0676(9) Uani 1 1 d D
Si1 Si -0.06043(18) 0.5968(2) 0.33763(10) 0.0399(6) Uani 1 1 d .
Si2 Si 0.0371(2) 0.7039(3) 0.29069(11) 0.0576(9) Uani 1 1 d .
Si3 Si 0.2144(2) 0.6452(3) 0.30435(11) 0.0576(9) Uani 1 1 d .
Si4 Si 0.23446(19) 0.5742(2) 0.38521(9) 0.0415(7) Uani 1 1 d .
Si5 Si -0.1339(2) 0.4672(2) 0.28606(12) 0.0540(8) Uani 1 1 d .
Si6 Si -0.1977(3) 0.6780(3) 0.37345(12) 0.0683(10) Uani 1 1 d .
Si7 Si 0.34822(19) 0.4361(2) 0.38580(10) 0.0485(7) Uani 1 1 d .
Si8 Si 0.3064(2) 0.6908(2) 0.44505(11) 0.0559(8) Uani 1 1 d .
C1 C -0.0141(9) 0.7037(11) 0.2207(4) 0.089(5) Uani 1 1 d .
H1A H -0.0905 0.7203 0.2162 0.134 Uiso 1 1 calc R
H1B H -0.0036 0.6373 0.2065 0.134 Uiso 1 1 calc R
H1C H 0.0253 0.7535 0.2032 0.134 Uiso 1 1 calc R
C2 C 0.0348(12) 0.8361(9) 0.3108(6) 0.106(5) Uani 1 1 d .
H2A H 0.0870 0.8743 0.2941 0.159 Uiso 1 1 calc R
H2B H 0.0530 0.8403 0.3477 0.159 Uiso 1 1 calc R
H2C H -0.0369 0.8638 0.3013 0.159 Uiso 1 1 calc R
C3 C 0.2368(8) 0.5538(10) 0.2537(4) 0.067(3) Uani 1 1 d .
H3A H 0.2232 0.5862 0.2204 0.101 Uiso 1 1 calc R
H3B H 0.1881 0.4970 0.2551 0.101 Uiso 1 1 calc R
H3C H 0.3110 0.5301 0.2590 0.101 Uiso 1 1 calc R
C4 C 0.3128(8) 0.7498(9) 0.2991(4) 0.071(4) Uani 1 1 d .
H4A H 0.3858 0.7247 0.3080 0.107 Uiso 1 1 calc R
H4B H 0.2990 0.8038 0.3225 0.107 Uiso 1 1 calc R
H4C H 0.3047 0.7753 0.2642 0.107 Uiso 1 1 calc R
C5 C -0.2067(9) 0.3787(10) 0.3244(5) 0.089(4) Uani 1 1 d .
H5A H -0.2676 0.4131 0.3365 0.133 Uiso 1 1 calc R
H5B H -0.1580 0.3550 0.3536 0.133 Uiso 1 1 calc R
H5C H -0.2325 0.3215 0.3033 0.133 Uiso 1 1 calc R
C6 C -0.0205(9) 0.3995(9) 0.2607(4) 0.064(3) Uani 1 1 d U
H6A H -0.0470 0.3368 0.2446 0.096 Uiso 1 1 calc R
H6B H 0.0355 0.3847 0.2887 0.096 Uiso 1 1 calc R
H6C H 0.0091 0.4416 0.2355 0.096 Uiso 1 1 calc R
C7 C -0.2308(9) 0.5075(10) 0.2313(5) 0.085(4) Uani 1 1 d .
H7A H -0.2670 0.4487 0.2153 0.128 Uiso 1 1 calc R
H7B H -0.1926 0.5427 0.2066 0.128 Uiso 1 1 calc R
H7C H -0.2840 0.5524 0.2434 0.128 Uiso 1 1 calc R
C8 C -0.2461(9) 0.5986(11) 0.4226(5) 0.084(4) Uani 1 1 d .
H8A H -0.1898 0.5920 0.4513 0.126 Uiso 1 1 calc R
H8B H -0.2647 0.5324 0.4084 0.126 Uiso 1 1 calc R
H8C H -0.3095 0.6293 0.4342 0.126 Uiso 1 1 calc R
C9 C -0.3140(10) 0.7031(12) 0.3233(5) 0.101(5) Uani 1 1 d .
H9A H -0.3505 0.6401 0.3135 0.151 Uiso 1 1 calc R
H9B H -0.2877 0.7333 0.2935 0.151 Uiso 1 1 calc R
H9C H -0.3642 0.7490 0.3369 0.151 Uiso 1 1 calc R
C10 C -0.1498(14) 0.8008(11) 0.4024(6) 0.123(6) Uani 1 1 d .
H10A H -0.2041 0.8281 0.4222 0.184 Uiso 1 1 calc R
H10B H -0.1376 0.8479 0.3754 0.184 Uiso 1 1 calc R
H10C H -0.0828 0.7905 0.4247 0.184 Uiso 1 1 calc R
C11 C 0.2815(8) 0.3341(8) 0.3458(4) 0.057(3) Uani 1 1 d .
H11A H 0.3163 0.2702 0.3553 0.086 Uiso 1 1 calc R
H11B H 0.2871 0.3480 0.3099 0.086 Uiso 1 1 calc R
H11C H 0.2058 0.3305 0.3510 0.086 Uiso 1 1 calc R
C12 C 0.3788(9) 0.3864(9) 0.4509(4) 0.068(3) Uani 1 1 d .
H12A H 0.3119 0.3730 0.4652 0.102 Uiso 1 1 calc R
H12B H 0.4211 0.4356 0.4722 0.102 Uiso 1 1 calc R
H12C H 0.4198 0.3242 0.4500 0.102 Uiso 1 1 calc R
C13 C 0.4762(7) 0.4651(9) 0.3600(5) 0.067(3) Uani 1 1 d .
H13A H 0.5096 0.5237 0.3775 0.101 Uiso 1 1 calc R
H13B H 0.4616 0.4790 0.3236 0.101 Uiso 1 1 calc R
H13C H 0.5246 0.4077 0.3654 0.101 Uiso 1 1 calc R
C14 C 0.3115(9) 0.6417(8) 0.5109(3) 0.061(3) Uani 1 1 d .
H14A H 0.3464 0.6909 0.5348 0.091 Uiso 1 1 calc R
H14B H 0.3523 0.5791 0.5138 0.091 Uiso 1 1 calc R
H14C H 0.2386 0.6293 0.5188 0.091 Uiso 1 1 calc R
C15 C 0.4471(8) 0.7217(9) 0.4330(5) 0.071(3) Uani 1 1 d .
H15A H 0.4459 0.7523 0.3994 0.106 Uiso 1 1 calc R
H15B H 0.4899 0.6604 0.4344 0.106 Uiso 1 1 calc R
H15C H 0.4788 0.7686 0.4590 0.106 Uiso 1 1 calc R
C16 C 0.2268(10) 0.8076(8) 0.4410(5) 0.076(4) Uani 1 1 d .
H16A H 0.1537 0.7929 0.4478 0.114 Uiso 1 1 calc R
H16B H 0.2252 0.8361 0.4068 0.114 Uiso 1 1 calc R
H16C H 0.2596 0.8557 0.4661 0.114 Uiso 1 1 calc R
C17 C -0.0378(7) 0.4054(7) 0.5381(3) 0.037(2) Uani 1 1 d .
C18 C -0.0669(13) 0.1045(14) 0.4380(8) 0.167(8) Uani 1 1 d DU
H18A H -0.0595 0.0352 0.4257 0.200 Uiso 1 1 calc R
H18B H -0.0527 0.1046 0.4755 0.200 Uiso 1 1 calc R
C19 C -0.1698(17) 0.1409(17) 0.4223(9) 0.186(10) Uani 1 1 d DU
H19A H -0.1731 0.2121 0.4308 0.279 Uiso 1 1 calc R
H19B H -0.2220 0.1039 0.4396 0.279 Uiso 1 1 calc R
H19C H -0.1863 0.1323 0.3855 0.279 Uiso 1 1 calc R
C20 C 0.1496(15) 0.1140(19) 0.4280(9) 0.248(13) Uani 1 1 d DU
H20A H 0.1299 0.0424 0.4265 0.298 Uiso 1 1 calc R
H20B H 0.1983 0.1257 0.4019 0.298 Uiso 1 1 calc R
C21 C 0.2063(15) 0.1333(14) 0.4756(7) 0.136(6) Uani 1 1 d DU
H21A H 0.2146 0.2056 0.4804 0.204 Uiso 1 1 calc R
H21B H 0.2770 0.1019 0.4777 0.204 Uiso 1 1 calc R
H21C H 0.1669 0.1058 0.5022 0.204 Uiso 1 1 calc R
C22 C 0.014(2) 0.1759(19) 0.3403(4) 0.216(12) Uani 1 1 d DU
H22A H -0.0572 0.2015 0.3268 0.259 Uiso 1 1 calc R
H22B H 0.0676 0.2215 0.3280 0.259 Uiso 1 1 calc R
C23 C 0.026(2) 0.0849(18) 0.3185(11) 0.247(14) Uani 1 1 d DU
H23A H 0.0777 0.0447 0.3407 0.371 Uiso 1 1 calc R
H23B H 0.0529 0.0940 0.2856 0.371 Uiso 1 1 calc R
H23C H -0.0429 0.0505 0.3137 0.371 Uiso 1 1 calc R

loop_
_atom_site_aniso_label
_atom_site_aniso_U_11
_atom_site_aniso_U_22
_atom_site_aniso_U_33
_atom_site_aniso_U_23
_atom_site_aniso_U_13
_atom_site_aniso_U_12
Cu1 0.0359(6) 0.0523(7) 0.0383(6) -0.0034(5) 0.0066(5) 0.0017(5)
Ge1 0.0260(5) 0.0497(6) 0.0308(5) 0.0003(4) 0.0036(4) -0.0012(4)
N1 0.044(5) 0.050(5) 0.036(4) 0.001(4) 0.004(4) 0.002(4)
P1 0.078(2) 0.063(2) 0.0618(19) -0.0116(16) 0.0075(16) 0.0094(17)
Si1 0.0211(12) 0.0531(16) 0.0452(15) 0.0012(13) 0.0030(10) 0.0007(11)
Si2 0.0268(14) 0.088(2) 0.0553(18) 0.0300(17) -0.0061(12) -0.0034(14)
Si3 0.0244(14) 0.100(2) 0.0465(16) 0.0249(16) -0.0022(11) -0.0103(14)
Si4 0.0235(12) 0.0625(18) 0.0368(14) 0.0070(13) -0.0026(10) -0.0067(12)
Si5 0.0226(13) 0.071(2) 0.0657(19) -0.0062(16) -0.0080(12) 0.0005(13)
Si6 0.0535(19) 0.095(3) 0.0590(19) 0.0134(18) 0.0174(15) 0.0363(18)
Si7 0.0206(12) 0.081(2) 0.0425(15) 0.0015(14) -0.0014(10) -0.0002(13)
Si8 0.0403(16) 0.067(2) 0.0556(18) 0.0054(15) -0.0142(13) -0.0158(14)
C1 0.038(6) 0.152(13) 0.075(8) 0.045(9) -0.004(6) -0.008(7)
C2 0.085(10) 0.078(10) 0.154(15) 0.047(10) 0.007(10) 0.009(8)
C3 0.029(5) 0.122(10) 0.049(6) 0.020(6) -0.002(4) 0.012(6)
C4 0.037(6) 0.099(9) 0.075(8) 0.036(7) -0.004(5) -0.021(6)
C5 0.038(6) 0.103(11) 0.121(11) 0.024(9) -0.005(7) -0.028(7)
C6 0.063(3) 0.064(3) 0.065(3) -0.0026(19) 0.0070(19) 0.0013(19)
C7 0.052(7) 0.107(11) 0.087(9) -0.006(8) -0.030(7) 0.010(7)
C8 0.035(6) 0.142(12) 0.080(8) 0.027(8) 0.025(6) 0.028(7)
C9 0.070(8) 0.162(14) 0.073(8) 0.033(9) 0.020(7) 0.071(9)
C10 0.161(16) 0.102(12) 0.115(13) -0.033(10) 0.060(12) 0.042(11)
C11 0.033(5) 0.076(8) 0.061(7) -0.016(6) 0.003(5) 0.012(5)
C12 0.068(8) 0.084(9) 0.046(6) 0.007(6) -0.017(5) 0.023(6)
C13 0.019(5) 0.095(9) 0.088(8) -0.003(7) 0.008(5) -0.006(5)
C14 0.070(7) 0.072(8) 0.038(6) -0.010(5) -0.003(5) -0.014(6)
C15 0.048(7) 0.080(9) 0.079(8) 0.015(7) -0.014(6) -0.019(6)
C16 0.073(8) 0.063(8) 0.086(9) 0.003(7) -0.014(7) 0.004(6)
C17 0.036(5) 0.047(6) 0.030(5) -0.010(4) 0.004(4) 0.002(4)
C18 0.167(8) 0.166(8) 0.167(8) 0.000(2) 0.020(2) -0.001(2)
C19 0.186(10) 0.186(10) 0.186(10) -0.001(2) 0.022(2) 0.000(2)
C20 0.248(14) 0.248(14) 0.248(14) 0.000(2) 0.029(3) 0.001(2)
C21 0.136(7) 0.136(7) 0.135(7) 0.000(2) 0.016(2) 0.002(2)
C22 0.216(12) 0.215(12) 0.216(12) -0.001(2) 0.026(2) 0.000(2)
C23 0.247(14) 0.248(14) 0.247(14) -0.001(2) 0.030(3) 0.000(2)

loop_
_atom_type_symbol
_atom_type_description
_atom_type_scat_dispersion_real
_atom_type_scat_dispersion_imag
_atom_type_scat_source
C C 0.0033 0.0016 'International Tables Vol C Tables 4.2.6.8 and 6.1.1.4'
H H 0.0000 0.0000 'International Tables Vol C Tables 4.2.6.8 and 6.1.1.4'
N N 0.0061 0.0033 'International Tables Vol C Tables 4.2.6.8 and 6.1.1.4'
Si Si 0.0817 0.0704 'International Tables Vol C Tables 4.2.6.8 and 6.1.1.4'
Cu Cu 0.3201 1.2651 'International Tables Vol C Tables 4.2.6.8 and 6.1.1.4'
Ge Ge 0.1547 1.8001 'International Tables Vol C Tables 4.2.6.8 and 6.1.1.4'
P P 0.1023 0.0942 'International Tables Vol C Tables 4.2.6.8 and 6.1.1.4'

loop_
_geom_angle_atom_site_label_1
_geom_angle_atom_site_label_2
_geom_angle_atom_site_label_3
_geom_angle
_geom_angle_site_symmetry_1
_geom_angle_site_symmetry_3
N1 Cu1 P1 111.8(2) . .
N1 Cu1 Ge1 105.7(2) . .
P1 Cu1 Ge1 142.52(10) . .
C17 Ge1 Cu1 100.9(3) 3_566 .
C17 Ge1 Si4 100.2(3) 3_566 .
Cu1 Ge1 Si4 125.53(8) . .
C17 Ge1 Si1 99.3(3) 3_566 .
Cu1 Ge1 Si1 122.49(8) . .
Si4 Ge1 Si1 102.56(9) . .
C17 N1 Cu1 162.0(8) . .
C18 P1 C20 97.8(12) . .
C18 P1 C22 111.1(11) . .
C20 P1 C22 99.9(12) . .
C18 P1 Cu1 117.7(7) . .
C20 P1 Cu1 119.1(8) . .
C22 P1 Cu1 109.6(8) . .
Si5 Si1 Si6 108.87(15) . .
Si5 Si1 Si2 109.87(15) . .
Si6 Si1 Si2 113.11(17) . .
Si5 Si1 Ge1 103.67(13) . .
Si6 Si1 Ge1 111.49(13) . .
Si2 Si1 Ge1 109.41(11) . .
C2 Si2 C1 105.6(7) . .
C2 Si2 Si1 113.9(5) . .
C1 Si2 Si1 112.5(4) . .
C2 Si2 Si3 108.8(5) . .
C1 Si2 Si3 110.9(4) . .
Si1 Si2 Si3 105.23(15) . .
C3 Si3 C4 106.1(6) . .
C3 Si3 Si4 112.7(4) . .
C4 Si3 Si4 111.7(4) . .
C3 Si3 Si2 109.3(3) . .
C4 Si3 Si2 111.2(4) . .
Si4 Si3 Si2 105.88(14) . .
Si8 Si4 Si3 110.12(16) . .
Si8 Si4 Si7 109.67(14) . .
Si3 Si4 Si7 109.09(15) . .
Si8 Si4 Ge1 113.01(13) . .
Si3 Si4 Ge1 107.83(11) . .
Si7 Si4 Ge1 107.00(13) . .
C7 Si5 C5 106.8(6) . .
C7 Si5 C6 108.4(6) . .
C5 Si5 C6 109.4(6) . .
C7 Si5 Si1 114.8(4) . .
C5 Si5 Si1 109.7(5) . .
C6 Si5 Si1 107.6(4) . .
C8 Si6 C10 109.4(7) . .
C8 Si6 C9 107.9(6) . .
C10 Si6 C9 108.4(8) . .
C8 Si6 Si1 110.1(4) . .
C10 Si6 Si1 110.8(5) . .
C9 Si6 Si1 110.2(4) . .
C12 Si7 C13 109.0(5) . .
C12 Si7 C11 107.3(5) . .
C13 Si7 C11 107.0(5) . .
C12 Si7 Si4 110.5(4) . .
C13 Si7 Si4 112.9(4) . .
C11 Si7 Si4 109.9(3) . .
C16 Si8 C14 108.1(6) . .
C16 Si8 C15 108.5(6) . .
C14 Si8 C15 108.0(5) . .
C16 Si8 Si4 111.2(4) . .
C14 Si8 Si4 111.7(4) . .
C15 Si8 Si4 109.2(4) . .
N1 C17 Ge1 171.2(8) . 3_566
C19 C18 P1 106.7(14) . .
C21 C20 P1 116.5(15) . .
C23 C22 P1 120.1(19) . .

loop_
_geom_bond_atom_site_label_1
_geom_bond_atom_site_label_2
_geom_bond_distance
_geom_bond_site_symmetry_2
Cu1 N1 2.006(8) .
Cu1 P1 2.228(3) .
Cu1 Ge1 2.3788(16) .
Ge1 C17 1.989(9) 3_566
Ge1 Si4 2.425(3) .
Ge1 Si1 2.428(3) .
N1 C17 1.141(10) .
P1 C18 1.839(9) .
P1 C20 1.842(10) .
P1 C22 1.860(9) .
Si1 Si5 2.329(4) .
Si1 Si6 2.337(4) .
Si1 Si2 2.340(4) .
Si2 C2 1.848(14) .
Si2 C1 1.890(12) .
Si2 Si3 2.352(4) .
Si3 C3 1.862(12) .
Si3 C4 1.884(10) .
Si3 Si4 2.331(4) .
Si4 Si8 2.329(4) .
Si4 Si7 2.335(4) .
Si5 C7 1.860(11) .
Si5 C5 1.870(12) .
Si5 C6 1.882(11) .
Si6 C8 1.839(12) .
Si6 C10 1.882(16) .
Si6 C9 1.885(12) .
Si7 C12 1.848(10) .
Si7 C13 1.864(10) .
Si7 C11 1.866(10) .
Si8 C16 1.852(11) .
Si8 C14 1.859(10) .
Si8 C15 1.883(11) .
C17 Ge1 1.989(9) 3_566
C18 C19 1.399(10) .
C20 C21 1.399(10) .
C22 C23 1.363(10) .

loop_
_geom_torsion_atom_site_label_1
_geom_torsion_atom_site_label_2
_geom_torsion_atom_site_label_3
_geom_torsion_atom_site_label_4
_geom_torsion
_geom_torsion_site_symmetry_1
_geom_torsion_site_symmetry_4
N1 Cu1 Ge1 C17 3.6(3) . 3_566
P1 Cu1 Ge1 C17 -176.2(3) . 3_566
N1 Cu1 Ge1 Si4 114.6(2) . .
P1 Cu1 Ge1 Si4 -65.2(2) . .
N1 Cu1 Ge1 Si1 -104.9(2) . .
P1 Cu1 Ge1 Si1 75.33(19) . .
P1 Cu1 N1 C17 173(2) . .
Ge1 Cu1 N1 C17 -7(2) . .
N1 Cu1 P1 C18 28.7(8) . .
Ge1 Cu1 P1 C18 -151.5(7) . .
N1 Cu1 P1 C20 -89.1(11) . .
Ge1 Cu1 P1 C20 90.7(10) . .
N1 Cu1 P1 C22 156.9(10) . .
Ge1 Cu1 P1 C22 -23.3(10) . .
C17 Ge1 Si1 Si5 -142.3(3) 3_566 .
Cu1 Ge1 Si1 Si5 -33.03(14) . .
Si4 Ge1 Si1 Si5 114.94(12) . .
C17 Ge1 Si1 Si6 -25.4(3) 3_566 .
Cu1 Ge1 Si1 Si6 83.93(16) . .
Si4 Ge1 Si1 Si6 -128.10(15) . .
C17 Ge1 Si1 Si2 100.5(3) 3_566 .
Cu1 Ge1 Si1 Si2 -150.20(12) . .
Si4 Ge1 Si1 Si2 -2.23(16) . .
Si5 Si1 Si2 C2 147.4(5) . .
Si6 Si1 Si2 C2 25.6(5) . .
Ge1 Si1 Si2 C2 -99.4(5) . .
Si5 Si1 Si2 C1 27.3(5) . .
Si6 Si1 Si2 C1 -94.6(5) . .
Ge1 Si1 Si2 C1 140.5(5) . .
Si5 Si1 Si2 Si3 -93.52(18) . .
Si6 Si1 Si2 Si3 144.60(17) . .
Ge1 Si1 Si2 Si3 19.7(2) . .
C2 Si2 Si3 C3 -145.8(7) . .
C1 Si2 Si3 C3 -30.1(6) . .
Si1 Si2 Si3 C3 91.8(4) . .
C2 Si2 Si3 C4 -29.0(7) . .
C1 Si2 Si3 C4 86.7(6) . .
Si1 Si2 Si3 C4 -151.4(4) . .
C2 Si2 Si3 Si4 92.5(5) . .
C1 Si2 Si3 Si4 -151.8(5) . .
Si1 Si2 Si3 Si4 -29.9(2) . .
C3 Si3 Si4 Si8 146.0(4) . .
C4 Si3 Si4 Si8 26.6(5) . .
Si2 Si3 Si4 Si8 -94.56(18) . .
C3 Si3 Si4 Si7 25.5(4) . .
C4 Si3 Si4 Si7 -93.8(5) . .
Si2 Si3 Si4 Si7 145.03(17) . .
C3 Si3 Si4 Ge1 -90.3(4) . .
C4 Si3 Si4 Ge1 150.3(4) . .
Si2 Si3 Si4 Ge1 29.2(2) . .
C17 Ge1 Si4 Si8 3.5(3) 3_566 .
Cu1 Ge1 Si4 Si8 -107.82(14) . .
Si1 Ge1 Si4 Si8 105.53(14) . .
C17 Ge1 Si4 Si3 -118.4(3) 3_566 .
Cu1 Ge1 Si4 Si3 130.23(13) . .
Si1 Ge1 Si4 Si3 -16.42(16) . .
C17 Ge1 Si4 Si7 124.3(3) 3_566 .
Cu1 Ge1 Si4 Si7 13.00(15) . .
Si1 Ge1 Si4 Si7 -133.66(12) . .
Si6 Si1 Si5 C7 62.2(5) . .
Si2 Si1 Si5 C7 -62.2(5) . .
Ge1 Si1 Si5 C7 -179.1(5) . .
Si6 Si1 Si5 C5 -58.1(5) . .
Si2 Si1 Si5 C5 177.5(4) . .
Ge1 Si1 Si5 C5 60.6(4) . .
Si6 Si1 Si5 C6 -177.1(4) . .
Si2 Si1 Si5 C6 58.5(4) . .
Ge1 Si1 Si5 C6 -58.3(4) . .
Si5 Si1 Si6 C8 72.5(5) . .
Si2 Si1 Si6 C8 -165.0(5) . .
Ge1 Si1 Si6 C8 -41.2(5) . .
Si5 Si1 Si6 C10 -166.3(6) . .
Si2 Si1 Si6 C10 -43.9(6) . .
Ge1 Si1 Si6 C10 79.9(6) . .
Si5 Si1 Si6 C9 -46.3(6) . .
Si2 Si1 Si6 C9 76.1(6) . .
Ge1 Si1 Si6 C9 -160.1(6) . .
Si8 Si4 Si7 C12 52.8(5) . .
Si3 Si4 Si7 C12 173.4(4) . .
Ge1 Si4 Si7 C12 -70.2(4) . .
Si8 Si4 Si7 C13 -69.6(4) . .
Si3 Si4 Si7 C13 51.1(4) . .
Ge1 Si4 Si7 C13 167.5(4) . .
Si8 Si4 Si7 C11 171.0(4) . .
Si3 Si4 Si7 C11 -68.3(4) . .
Ge1 Si4 Si7 C11 48.1(4) . .
Si3 Si4 Si8 C16 53.5(5) . .
Si7 Si4 Si8 C16 173.6(5) . .
Ge1 Si4 Si8 C16 -67.1(5) . .
Si3 Si4 Si8 C14 174.4(4) . .
Si7 Si4 Si8 C14 -65.6(4) . .
Ge1 Si4 Si8 C14 53.7(4) . .
Si3 Si4 Si8 C15 -66.2(4) . .
Si7 Si4 Si8 C15 53.9(4) . .
Ge1 Si4 Si8 C15 173.2(4) . .
Cu1 N1 C17 Ge1 -2(7) . 3_566
C20 P1 C18 C19 -171.6(17) . .
C22 P1 C18 C19 -68(2) . .
Cu1 P1 C18 C19 59.7(19) . .
C18 P1 C20 C21 -89(2) . .
C22 P1 C20 C21 158(2) . .
Cu1 P1 C20 C21 39(3) . .
C18 P1 C22 C23 -56(3) . .
C20 P1 C22 C23 46(3) . .
Cu1 P1 C22 C23 172(2) . .

loop_
_platon_squeeze_void_nr
_platon_squeeze_void_average_x
_platon_squeeze_void_average_y
_platon_squeeze_void_average_z
_platon_squeeze_void_volume
_platon_squeeze_void_count_electrons
_platon_squeeze_void_content
1 0.000 0.500 0.000 364 122 ' '
2 -0.007 0.055 0.241 20 4 ' '
3 0.007 0.945 0.759 20 3 ' '
4 0.500 1.000 0.500 364 125 ' '
5 0.493 0.445 0.741 20 4 ' '
6 0.507 0.555 0.259 20 3 ' '
